data_1516078
loop_
_publ_author_name
'Lancefield, Christopher S.'
'Zhou, Linna'
'L\'ebl, Tomas'
'Slawin, Alexandra M. Z.'
'Westwood, Nicholas J.'

_publ_section_title
;
 The synthesis of melohenine B and a related natural product.
;
_journal_issue 24
_journal_name_full 'Organic letters'
_journal_page_first 6166
_journal_page_last 6169
_journal_paper_doi 10.1021/ol302859j
_journal_volume 14
_journal_year 2012
_chemical_absolute_configuration syn
_chemical_formula_moiety 'C21 H28 N2 O3'
_chemical_formula_sum 'C21 H28 N2 O3'
_chemical_formula_weight 356.46
_space_group_IT_number 19
_symmetry_cell_setting orthorhombic
_symmetry_Int_Tables_number 19
_symmetry_space_group_name_Hall 'P 2ac 2ab'
_symmetry_space_group_name_H-M 'P 21 21 21'
_atom_sites_solution_hydrogens geom
_atom_sites_solution_primary direct
_atom_sites_solution_secondary difmap
_cell_angle_alpha 90.0000
_cell_angle_beta 90.0000
_cell_angle_gamma 90.0000
_cell_formula_units_Z 4
_cell_length_a 7.4222(11)
_cell_length_b 9.9600(14)
_cell_length_c 25.642(4)
_cell_measurement_reflns_used 12801
_cell_measurement_temperature 173
_cell_measurement_theta_max 67.96
_cell_measurement_theta_min 3.46
_cell_volume 1895.6(5)
_computing_cell_refinement 'CrystalClear-SM Expert 2.0 r2'
_computing_data_collection 'CrystalClear-SM Expert 2.0 r2 (Rigaku, 2009)'
_computing_data_reduction 'CrystalClear-SM Expert 2.0 r2'
_computing_molecular_graphics 'CrystalStructure 4.0'
_computing_publication_material 'CrystalStructure 4.0 (Rigaku, 2010)'
_computing_structure_refinement 'SHELXL97 (Sheldrick, 2008)'
_computing_structure_solution 'SIR2004 (Burla, et al., 2005)'
_diffrn_ambient_temperature 173
_diffrn_detector_area_resol_mean 29.257
_diffrn_measured_fraction_theta_full 0.980
_diffrn_measured_fraction_theta_max 0.980
_diffrn_measurement_device_type 'Rigaku Saturn70'
_diffrn_measurement_method \w
_diffrn_radiation_type 'Cu K\a'
_diffrn_radiation_wavelength 1.54187
_diffrn_reflns_av_R_equivalents 0.1133
_diffrn_reflns_limit_h_max 8
_diffrn_reflns_limit_h_min -8
_diffrn_reflns_limit_k_max 11
_diffrn_reflns_limit_k_min -11
_diffrn_reflns_limit_l_max 30
_diffrn_reflns_limit_l_min -30
_diffrn_reflns_number 24877
_diffrn_reflns_theta_full 68.10
_diffrn_reflns_theta_max 68.11
_diffrn_standards_number 0
_exptl_absorpt_coefficient_mu 0.669
_exptl_absorpt_correction_type none
_exptl_crystal_colour colorless
_exptl_crystal_density_diffrn 1.249
_exptl_crystal_density_method 'not measured'
_exptl_crystal_description prism
_exptl_crystal_F_000 768.00
_exptl_crystal_size_max 0.100
_exptl_crystal_size_mid 0.100
_exptl_crystal_size_min 0.100
_refine_diff_density_max 0.250
_refine_diff_density_min -0.300
_refine_ls_extinction_method none
_refine_ls_goodness_of_fit_ref 1.184
_refine_ls_hydrogen_treatment constr
_refine_ls_number_parameters 235
_refine_ls_number_reflns 3358
_refine_ls_number_restraints 0
_refine_ls_R_factor_gt 0.0491
_refine_ls_shift/su_max 0.002
_refine_ls_structure_factor_coef Fsqd
_refine_ls_weighting_details 'w = 1/[\s^2^(Fo^2^)+(0.0611P)^2^+0.7225P] where P=(Fo^2^+2Fc^2^)/3'
_refine_ls_weighting_scheme calc
_refine_ls_wR_factor_ref 0.1437
_reflns_number_gt 3080
_reflns_number_total 3358
_reflns_threshold_expression F^2^>2.0\s(F^2^)
_cod_data_source_file ol302859j_si_002.cif
_cod_data_source_block 3
_cod_database_code 1516078

loop_
_symmetry_equiv_pos_site_id
_symmetry_equiv_pos_as_xyz
1 +X,+Y,+Z
2 1/2+X,1/2-Y,-Z
3 -X,1/2+Y,1/2-Z
4 1/2-X,-Y,1/2+Z

loop_
_atom_site_label
_atom_site_type_symbol
_atom_site_fract_x
_atom_site_fract_y
_atom_site_fract_z
_atom_site_U_iso_or_equiv
_atom_site_adp_type
_atom_site_occupancy
_atom_site_symmetry_multiplicity
_atom_site_calc_flag
_atom_site_refinement_flags
O2 O 0.6984(3) 0.0748(2) 0.59998(8) 0.0396(5) Uani 1.0 4 d .
O7 O 0.8816(3) 0.0704(3) 0.71944(8) 0.0497(6) Uani 1.0 4 d .
O14 O 0.2652(3) -0.17832(17) 0.57819(7) 0.0332(5) Uani 1.0 4 d .
N1 N 0.4672(3) -0.0558(3) 0.62847(8) 0.0282(5) Uani 1.0 4 d .
N4 N 0.3860(3) 0.2391(3) 0.65736(9) 0.0361(6) Uani 1.0 4 d .
C2 C 0.5375(4) 0.0625(3) 0.60892(9) 0.0298(6) Uani 1.0 4 d .
C3 C 0.4095(4) 0.1803(3) 0.60490(10) 0.0311(6) Uani 1.0 4 d .
C5 C 0.5457(4) 0.2428(3) 0.69061(12) 0.0418(7) Uani 1.0 4 d .
C6 C 0.5682(4) 0.1104(4) 0.72195(10) 0.0388(7) Uani 1.0 4 d .
C7 C 0.7330(4) 0.0271(3) 0.70891(10) 0.0379(7) Uani 1.0 4 d .
C8 C 0.7159(4) -0.1132(3) 0.68752(10) 0.0350(7) Uani 1.0 4 d .
C9 C 0.8338(5) -0.2095(4) 0.70766(11) 0.0440(8) Uani 1.0 4 d .
C10 C 0.8243(5) -0.3426(4) 0.69228(12) 0.0468(8) Uani 1.0 4 d .
C11 C 0.7004(4) -0.3797(4) 0.65496(12) 0.0449(8) Uani 1.0 4 d .
C12 C 0.5853(4) -0.2856(3) 0.63292(11) 0.0370(7) Uani 1.0 4 d .
C13 C 0.5898(4) -0.1527(3) 0.64965(10) 0.0311(6) Uani 1.0 4 d .
C14 C 0.2766(4) -0.0923(3) 0.62276(10) 0.0296(6) Uani 1.0 4 d .
C15 C 0.1531(4) 0.0282(3) 0.61818(10) 0.0292(6) Uani 1.0 4 d .
C16 C 0.2247(4) 0.1395(3) 0.58247(10) 0.0303(6) Uani 1.0 4 d .
C17 C 0.0983(4) 0.2619(3) 0.58308(11) 0.0377(7) Uani 1.0 4 d .
C18 C 0.0970(5) 0.3384(3) 0.63473(12) 0.0419(7) Uani 1.0 4 d .
C19 C 0.2873(4) 0.3660(3) 0.65329(12) 0.0424(7) Uani 1.0 4 d .
C20 C 0.2540(5) 0.0944(3) 0.52578(10) 0.0394(7) Uani 1.0 4 d .
C21 C 0.0858(5) 0.0403(4) 0.49827(12) 0.0509(9) Uani 1.0 4 d .
C22 C 0.1192(5) -0.2718(4) 0.58200(14) 0.0502(8) Uani 1.0 4 d .
C23 C 0.1177(7) -0.3546(4) 0.53340(17) 0.0746(13) Uani 1.0 4 d .
H3 H 0.4643 0.2495 0.5815 0.0373 Uiso 1.0 4 calc R
H5A H 0.5357 0.3191 0.7152 0.0501 Uiso 1.0 4 calc R
H5B H 0.6538 0.2574 0.6687 0.0501 Uiso 1.0 4 calc R
H6A H 0.5723 0.1329 0.7595 0.0466 Uiso 1.0 4 calc R
H6B H 0.4598 0.0543 0.7162 0.0466 Uiso 1.0 4 calc R
H9 H 0.9223 -0.1832 0.7324 0.0528 Uiso 1.0 4 calc R
H10 H 0.9023 -0.4076 0.7073 0.0562 Uiso 1.0 4 calc R
H11 H 0.6936 -0.4708 0.6442 0.0538 Uiso 1.0 4 calc R
H12 H 0.5033 -0.3119 0.6064 0.0444 Uiso 1.0 4 calc R
H14 H 0.2397 -0.1450 0.6542 0.0356 Uiso 1.0 4 calc R
H15A H 0.1334 0.0661 0.6534 0.0350 Uiso 1.0 4 calc R
H15B H 0.0349 -0.0022 0.6048 0.0350 Uiso 1.0 4 calc R
H17A H 0.1350 0.3242 0.5549 0.0452 Uiso 1.0 4 calc R
H17B H -0.0258 0.2313 0.5753 0.0452 Uiso 1.0 4 calc R
H18A H 0.0321 0.4245 0.6302 0.0503 Uiso 1.0 4 calc R
H18B H 0.0323 0.2850 0.6614 0.0503 Uiso 1.0 4 calc R
H19A H 0.3490 0.4264 0.6283 0.0509 Uiso 1.0 4 calc R
H19B H 0.2839 0.4109 0.6877 0.0509 Uiso 1.0 4 calc R
H20A H 0.3007 0.1716 0.5056 0.0473 Uiso 1.0 4 calc R
H20B H 0.3477 0.0236 0.5254 0.0473 Uiso 1.0 4 calc R
H21A H -0.0071 0.1101 0.4975 0.0611 Uiso 1.0 4 calc R
H21B H 0.0403 -0.0382 0.5172 0.0611 Uiso 1.0 4 calc R
H21C H 0.1167 0.0142 0.4625 0.0611 Uiso 1.0 4 calc R
H22A H 0.0036 -0.2231 0.5857 0.0602 Uiso 1.0 4 calc R
H22B H 0.1355 -0.3302 0.6129 0.0602 Uiso 1.0 4 calc R
H23A H 0.2316 -0.4039 0.5305 0.0895 Uiso 1.0 4 calc R
H23B H 0.1033 -0.2958 0.5030 0.0895 Uiso 1.0 4 calc R
H23C H 0.0173 -0.4184 0.5348 0.0895 Uiso 1.0 4 calc R

loop_
_atom_site_aniso_label
_atom_site_aniso_U_11
_atom_site_aniso_U_22
_atom_site_aniso_U_33
_atom_site_aniso_U_12
_atom_site_aniso_U_13
_atom_site_aniso_U_23
O2 0.0217(10) 0.0495(12) 0.0477(12) -0.0015(9) 0.0053(8) 0.0048(9)
O7 0.0322(11) 0.0715(16) 0.0453(12) -0.0074(12) -0.0088(9) -0.0079(11)
O14 0.0279(10) 0.0298(9) 0.0418(10) -0.0024(8) -0.0065(8) -0.0031(8)
N1 0.0198(10) 0.0316(12) 0.0331(11) 0.0000(10) -0.0022(9) -0.0003(9)
N4 0.0328(13) 0.0361(13) 0.0394(13) 0.0011(11) 0.0001(11) -0.0070(10)
C2 0.0243(14) 0.0354(14) 0.0298(13) -0.0017(12) 0.0012(11) -0.0011(11)
C3 0.0271(14) 0.0308(14) 0.0353(13) -0.0039(12) 0.0044(11) 0.0026(11)
C5 0.0390(17) 0.0420(18) 0.0444(16) -0.0060(14) -0.0035(13) -0.0087(13)
C6 0.0358(15) 0.0481(18) 0.0325(13) -0.0036(14) 0.0007(12) -0.0059(12)
C7 0.0309(15) 0.0556(18) 0.0271(12) -0.0015(14) -0.0037(11) 0.0013(12)
C8 0.0246(14) 0.0486(17) 0.0319(13) 0.0054(13) 0.0015(11) 0.0016(12)
C9 0.0311(16) 0.066(3) 0.0345(15) 0.0091(15) -0.0039(12) 0.0008(14)
C10 0.0364(16) 0.059(2) 0.0450(17) 0.0160(15) -0.0024(13) 0.0102(15)
C11 0.0370(17) 0.0435(17) 0.0542(18) 0.0106(14) -0.0001(14) 0.0063(15)
C12 0.0267(15) 0.0384(16) 0.0459(15) 0.0046(13) -0.0057(12) 0.0014(13)
C13 0.0226(13) 0.0381(15) 0.0327(12) 0.0023(12) -0.0009(11) 0.0043(11)
C14 0.0233(13) 0.0329(14) 0.0327(13) -0.0026(12) 0.0001(10) 0.0021(11)
C15 0.0200(13) 0.0324(14) 0.0352(13) 0.0004(11) 0.0005(10) -0.0003(11)
C16 0.0251(13) 0.0319(14) 0.0339(13) 0.0032(12) 0.0008(11) 0.0025(11)
C17 0.0326(15) 0.0325(15) 0.0479(16) 0.0038(13) 0.0005(13) 0.0040(13)
C18 0.0407(17) 0.0311(15) 0.0540(17) 0.0079(14) 0.0060(14) -0.0003(13)
C19 0.0457(18) 0.0334(15) 0.0483(16) 0.0013(14) 0.0045(14) -0.0080(13)
C20 0.0449(17) 0.0403(16) 0.0329(13) 0.0020(15) -0.0005(13) 0.0046(11)
C21 0.062(3) 0.050(2) 0.0403(16) 0.0075(17) -0.0156(15) -0.0003(14)
C22 0.0367(17) 0.0381(17) 0.076(3) -0.0083(15) -0.0140(17) -0.0020(16)
C23 0.082(3) 0.045(3) 0.097(3) -0.008(3) -0.038(3) -0.015(2)

loop_
_atom_type_symbol
_atom_type_description
_atom_type_scat_dispersion_real
_atom_type_scat_dispersion_imag
_atom_type_scat_source
C C 0.0181 0.0091
;
International Tables for Crystallography
(1992, Vol. C, Tables 4.2.6.8 and 6.1.1.4)
;
H H 0.0000 0.0000
;
International Tables for Crystallography
(1992, Vol. C, Table 6.1.1.4)
;
N N 0.0311 0.0180
;
International Tables for Crystallography
(1992, Vol. C, Tables 4.2.6.8 and 6.1.1.4)
;
O O 0.0492 0.0322
;
International Tables for Crystallography
(1992, Vol. C, Tables 4.2.6.8 and 6.1.1.4)
;

loop_
_geom_angle_atom_site_label_1
_geom_angle_atom_site_label_2
_geom_angle_atom_site_label_3
_geom_angle
_geom_angle_publ_flag
C14 O14 C22 112.3(3) yes
C2 N1 C13 118.1(2) yes
C2 N1 C14 122.6(2) yes
C13 N1 C14 118.9(2) yes
C3 N4 C5 116.5(3) yes
C3 N4 C19 109.7(3) yes
C5 N4 C19 115.2(3) yes
O2 C2 N1 121.5(3) yes
O2 C2 C3 121.5(3) yes
N1 C2 C3 116.6(2) yes
N4 C3 C2 108.6(2) yes
N4 C3 C16 109.8(2) yes
C2 C3 C16 112.3(3) yes
N4 C5 C6 111.6(3) yes
C5 C6 C7 115.9(3) yes
O7 C7 C6 119.3(3) yes
O7 C7 C8 119.1(3) yes
C6 C7 C8 121.3(3) yes
C7 C8 C9 116.7(3) yes
C7 C8 C13 124.6(3) yes
C9 C8 C13 118.7(3) yes
C8 C9 C10 121.4(3) yes
C9 C10 C11 119.2(3) yes
C10 C11 C12 120.8(3) yes
C11 C12 C13 120.1(3) yes
N1 C13 C8 119.7(3) yes
N1 C13 C12 120.6(3) yes
C8 C13 C12 119.7(3) yes
O14 C14 N1 106.5(2) yes
O14 C14 C15 112.2(2) yes
N1 C14 C15 113.2(2) yes
C14 C15 C16 114.2(2) yes
C3 C16 C15 106.0(2) yes
C3 C16 C17 109.2(3) yes
C3 C16 C20 107.7(3) yes
C15 C16 C17 110.8(2) yes
C15 C16 C20 113.8(3) yes
C17 C16 C20 109.1(3) yes
C16 C17 C18 114.1(3) yes
C17 C18 C19 110.9(3) yes
N4 C19 C18 109.4(3) yes
C16 C20 C21 115.0(3) yes
O14 C22 C23 107.9(3) yes
N4 C3 H3 108.668 no
C2 C3 H3 108.670 no
C16 C3 H3 108.672 no
N4 C5 H5A 109.312 no
N4 C5 H5B 109.305 no
C6 C5 H5A 109.319 no
C6 C5 H5B 109.312 no
H5A C5 H5B 107.967 no
C5 C6 H6A 108.299 no
C5 C6 H6B 108.308 no
C7 C6 H6A 108.296 no
C7 C6 H6B 108.300 no
H6A C6 H6B 107.397 no
C8 C9 H9 119.328 no
C10 C9 H9 119.321 no
C9 C10 H10 120.383 no
C11 C10 H10 120.382 no
C10 C11 H11 119.584 no
C12 C11 H11 119.594 no
C11 C12 H12 119.934 no
C13 C12 H12 119.937 no
O14 C14 H14 108.255 no
N1 C14 H14 108.246 no
C15 C14 H14 108.251 no
C14 C15 H15A 108.716 no
C14 C15 H15B 108.709 no
C16 C15 H15A 108.718 no
C16 C15 H15B 108.711 no
H15A C15 H15B 107.638 no
C16 C17 H17A 108.733 no
C16 C17 H17B 108.735 no
C18 C17 H17A 108.738 no
C18 C17 H17B 108.741 no
H17A C17 H17B 107.631 no
C17 C18 H18A 109.474 no
C17 C18 H18B 109.464 no
C19 C18 H18A 109.458 no
C19 C18 H18B 109.452 no
H18A C18 H18B 108.040 no
N4 C19 H19A 109.793 no
N4 C19 H19B 109.803 no
C18 C19 H19A 109.792 no
C18 C19 H19B 109.808 no
H19A C19 H19B 108.255 no
C16 C20 H20A 108.510 no
C16 C20 H20B 108.507 no
C21 C20 H20A 108.513 no
C21 C20 H20B 108.515 no
H20A C20 H20B 107.517 no
C20 C21 H21A 109.477 no
C20 C21 H21B 109.474 no
C20 C21 H21C 109.468 no
H21A C21 H21B 109.479 no
H21A C21 H21C 109.458 no
H21B C21 H21C 109.471 no
O14 C22 H22A 110.123 no
O14 C22 H22B 110.121 no
C23 C22 H22A 110.126 no
C23 C22 H22B 110.118 no
H22A C22 H22B 108.448 no
C22 C23 H23A 109.480 no
C22 C23 H23B 109.473 no
C22 C23 H23C 109.474 no
H23A C23 H23B 109.456 no
H23A C23 H23C 109.475 no
H23B C23 H23C 109.469 no

loop_
_geom_bond_atom_site_label_1
_geom_bond_atom_site_label_2
_geom_bond_distance
_geom_bond_publ_flag
O2 C2 1.222(3) yes
O7 C7 1.215(4) yes
O14 C14 1.431(4) yes
O14 C22 1.432(4) yes
N1 C2 1.383(4) yes
N1 C13 1.433(4) yes
N1 C14 1.468(4) yes
N4 C3 1.477(4) yes
N4 C5 1.461(4) yes
N4 C19 1.465(4) yes
C2 C3 1.513(4) yes
C3 C16 1.542(4) yes
C5 C6 1.554(5) yes
C6 C7 1.515(5) yes
C7 C8 1.506(5) yes
C8 C9 1.398(5) yes
C8 C13 1.405(4) yes
C9 C10 1.385(5) yes
C10 C11 1.378(5) yes
C11 C12 1.389(5) yes
C12 C13 1.391(4) yes
C14 C15 1.515(4) yes
C15 C16 1.533(4) yes
C16 C17 1.539(4) yes
C16 C20 1.537(4) yes
C17 C18 1.528(5) yes
C18 C19 1.515(5) yes
C20 C21 1.532(5) yes
C22 C23 1.495(6) yes
C3 H3 1.000 no
C5 H5A 0.990 no
C5 H5B 0.990 no
C6 H6A 0.990 no
C6 H6B 0.990 no
C9 H9 0.950 no
C10 H10 0.950 no
C11 H11 0.950 no
C12 H12 0.950 no
C14 H14 1.000 no
C15 H15A 0.990 no
C15 H15B 0.990 no
C17 H17A 0.990 no
C17 H17B 0.990 no
C18 H18A 0.990 no
C18 H18B 0.990 no
C19 H19A 0.990 no
C19 H19B 0.990 no
C20 H20A 0.990 no
C20 H20B 0.990 no
C21 H21A 0.980 no
C21 H21B 0.980 no
C21 H21C 0.980 no
C22 H22A 0.990 no
C22 H22B 0.990 no
C23 H23A 0.980 no
C23 H23B 0.980 no
C23 H23C 0.980 no

loop_
_geom_contact_atom_site_label_1
_geom_contact_atom_site_label_2
_geom_contact_distance
_geom_contact_publ_flag
_geom_contact_site_symmetry_2
O2 O7 3.352(3) no .
O2 N4 3.197(3) no .
O2 C5 3.080(4) no .
O2 C6 3.293(4) no .
O2 C7 2.845(4) no .
O2 C8 2.926(4) no .
O2 C13 2.722(4) no .
O2 C14 3.594(4) no .
O7 C5 3.116(4) no .
O7 C9 2.827(5) no .
O7 C13 3.583(4) no .
O14 C2 3.234(4) no .
O14 C12 2.959(4) no .
O14 C13 3.037(4) no .
O14 C16 3.181(4) no .
O14 C20 3.031(4) no .
O14 C21 3.273(4) no .
N1 N4 3.089(4) no .
N1 C5 3.424(4) no .
N1 C6 3.008(4) no .
N1 C7 2.971(4) no .
N1 C16 2.901(4) no .
N1 C20 3.417(4) no .
N1 C22 3.566(4) no .
N4 C7 3.583(4) no .
N4 C14 3.513(4) no .
N4 C15 2.900(4) no .
N4 C17 2.870(4) no .
C2 C5 2.760(4) no .
C2 C6 2.946(4) no .
C2 C7 2.967(4) no .
C2 C8 2.979(4) no .
C2 C12 3.539(4) no .
C2 C15 2.883(4) no .
C2 C20 3.012(4) no .
C3 C6 3.299(4) no .
C3 C14 2.925(4) no .
C3 C18 2.906(4) no .
C6 C13 3.214(4) no .
C8 C11 2.785(5) no .
C9 C12 2.766(5) no .
C10 C13 2.793(5) no .
C12 C14 3.004(4) no .
C14 C20 3.109(4) no .
C15 C18 3.146(4) no .
C15 C21 3.117(4) no .
C15 C22 3.139(5) no .
C16 C19 2.934(4) no .
C17 C21 3.100(5) no .
O2 C15 3.438(3) no 1_655
O2 C17 3.531(4) no 1_655
O7 C9 3.572(4) no 3_756
O7 C10 3.262(4) no 3_756
O7 C15 3.314(4) no 1_655
C9 O7 3.572(4) no 3_746
C10 O7 3.262(4) no 3_746
C15 O2 3.438(3) no 1_455
C15 O7 3.314(4) no 1_455
C17 O2 3.531(4) no 1_455
O2 H3 2.5042 no .
O2 H5B 2.5542 no .
O2 H6B 3.4718 no .
O2 H20B 3.2701 no .
O7 H5A 3.5690 no .
O7 H5B 2.8318 no .
O7 H6A 2.5910 no .
O7 H6B 3.1356 no .
O7 H9 2.5658 no .
O14 H12 2.3273 no .
O14 H15A 3.2568 no .
O14 H15B 2.5428 no .
O14 H20B 2.5011 no .
O14 H21B 2.6800 no .
O14 H23A 2.5703 no .
O14 H23B 2.5548 no .
O14 H23C 3.2161 no .
N1 H3 3.2708 no .
N1 H5B 3.5661 no .
N1 H6B 2.5026 no .
N1 H12 2.6269 no .
N1 H15A 2.8326 no .
N1 H15B 3.3094 no .
N1 H20B 2.8986 no .
N4 H6A 3.1457 no .
N4 H6B 2.4418 no .
N4 H15A 2.5481 no .
N4 H17A 3.3296 no .
N4 H18A 3.2854 no .
N4 H18B 2.6669 no .
C2 H5B 2.6203 no .
C2 H6B 2.8111 no .
C2 H14 3.2411 no .
C2 H15A 3.2095 no .
C2 H20A 3.3604 no .
C2 H20B 2.5930 no .
C3 H5A 3.2845 no .
C3 H5B 2.5606 no .
C3 H6B 3.1393 no .
C3 H15A 2.6532 no .
C3 H15B 3.3216 no .
C3 H17A 2.8010 no .
C3 H17B 3.3569 no .
C3 H18B 3.3203 no .
C3 H19A 2.5637 no .
C3 H19B 3.2644 no .
C3 H20A 2.6733 no .
C3 H20B 2.6083 no .
C5 H3 2.8621 no .
C5 H19A 2.8325 no .
C5 H19B 2.5657 no .
C7 H5A 3.2605 no .
C7 H5B 2.5828 no .
C7 H9 2.5929 no .
C8 H6A 3.2483 no .
C8 H6B 2.6330 no .
C8 H10 3.2823 no .
C8 H12 3.2769 no .
C9 H11 3.2412 no .
C10 H12 3.2591 no .
C11 H9 3.2381 no .
C12 H10 3.2637 no .
C12 H14 2.9725 no .
C12 H22B 3.4070 no .
C13 H6B 2.8446 no .
C13 H9 3.2688 no .
C13 H11 3.2637 no .
C13 H14 2.6017 no .
C14 H6B 3.1176 no .
C14 H12 2.7920 no .
C14 H20B 2.8016 no .
C14 H21B 3.2699 no .
C14 H22A 2.5893 no .
C14 H22B 2.6026 no .
C15 H3 3.3279 no .
C15 H6B 3.4007 no .
C15 H17A 3.3672 no .
C15 H17B 2.6571 no .
C15 H18B 2.9279 no .
C15 H20A 3.4024 no .
C15 H20B 2.7844 no .
C15 H21A 3.4146 no .
C15 H21B 2.8004 no .
C15 H22A 2.8620 no .
C15 H22B 3.5746 no .
C16 H14 3.3798 no .
C16 H18A 3.4061 no .
C16 H18B 2.8699 no .
C16 H19A 3.2252 no .
C16 H21A 2.7923 no .
C16 H21B 2.7938 no .
C16 H21C 3.4149 no .
C17 H3 2.7194 no .
C17 H15A 2.6688 no .
C17 H15B 2.7292 no .
C17 H19A 2.7374 no .
C17 H19B 3.3617 no .
C17 H20A 2.6491 no .
C17 H20B 3.3541 no .
C17 H21A 2.7779 no .
C17 H21B 3.4600 no .
C18 H3 3.1743 no .
C18 H15A 2.7672 no .
C18 H15B 3.5087 no .
C19 H3 2.5413 no .
C19 H5A 2.4776 no .
C19 H5B 2.9544 no .
C19 H15A 3.1980 no .
C19 H17A 2.7949 no .
C19 H17B 3.3457 no .
C20 H3 2.6208 no .
C20 H15A 3.4046 no .
C20 H15B 2.7695 no .
C20 H17A 2.5651 no .
C20 H17B 2.7908 no .
C21 H15B 2.7887 no .
C21 H17A 3.2003 no .
C21 H17B 2.8658 no .
C21 H22A 3.5044 no .
C21 H23B 3.3520 no .
C22 H12 2.9461 no .
C22 H14 2.4127 no .
C22 H15B 2.8185 no .
C22 H21B 2.9186 no .
C23 H12 3.4458 no .
C23 H21B 3.2306 no .
H3 H5A 3.5363 no .
H3 H5B 2.6424 no .
H3 H15A 3.5728 no .
H3 H17A 2.6438 no .
H3 H19A 2.2971 no .
H3 H19B 3.4336 no .
H3 H20A 2.4231 no .
H3 H20B 2.8079 no .
H5A H6A 2.1927 no .
H5A H6B 2.6975 no .
H5A H19A 2.8320 no .
H5A H19B 2.1966 no .
H5B H6A 2.7067 no .
H5B H6B 2.7651 no .
H5B H19A 3.0037 no .
H5B H19B 3.1798 no .
H6B H14 3.0226 no .
H6B H15A 2.9112 no .
H9 H10 2.3308 no .
H10 H11 2.3271 no .
H11 H12 2.3322 no .
H12 H14 2.8453 no .
H12 H22B 2.7415 no .
H12 H23A 2.9485 no .
H14 H15A 2.2465 no .
H14 H15B 2.4380 no .
H14 H22A 2.5999 no .
H14 H22B 2.2629 no .
H15A H17B 2.8477 no .
H15A H18B 2.3147 no .
H15A H22A 3.4987 no .
H15B H17A 3.5708 no .
H15B H17B 2.4858 no .
H15B H18B 3.2078 no .
H15B H20B 3.0987 no .
H15B H21A 2.9859 no .
H15B H21B 2.2735 no .
H15B H22A 2.2661 no .
H15B H22B 3.3576 no .
H17A H18A 2.3039 no .
H17A H18B 2.8607 no .
H17A H19A 2.6650 no .
H17A H20A 2.3293 no .
H17A H20B 3.4682 no .
H17A H21A 2.7982 no .
H17B H18A 2.4218 no .
H17B H18B 2.3104 no .
H17B H20A 3.0704 no .
H17B H21A 2.3374 no .
H17B H21B 3.1090 no .
H18A H19A 2.3527 no .
H18A H19B 2.3848 no .
H18B H19A 2.8681 no .
H18B H19B 2.3492 no .
H20A H21A 2.3743 no .
H20A H21B 2.8618 no .
H20A H21C 2.3539 no .
H20B H21A 2.8618 no .
H20B H21B 2.3730 no .
H20B H21C 2.3552 no .
H21B H22A 2.5598 no .
H21B H23B 2.6337 no .
H21C H23B 3.2594 no .
H22A H23A 2.8476 no .
H22A H23B 2.3592 no .
H22A H23C 2.3451 no .
H22B H23A 2.3477 no .
H22B H23B 2.8475 no .
H22B H23C 2.3565 no .
O2 H15A 3.5083 no 1_655
O2 H15B 2.6154 no 1_655
O2 H17B 2.6496 no 1_655
O2 H21A 3.4368 no 1_655
O2 H21B 3.4942 no 1_655
O7 H9 3.1090 no 3_756
O7 H10 2.4799 no 3_756
O7 H15A 2.5221 no 1_655
O7 H15B 3.2351 no 1_655
O7 H18B 2.8348 no 1_655
O7 H19B 3.1145 no 3_646
O14 H23B 3.2714 no 2_546
O14 H23C 3.5805 no 2_546
C3 H21A 3.4105 no 2_556
C5 H11 3.2798 no 1_565
C6 H5A 3.4067 no 3_646
C6 H19B 3.2426 no 3_646
C7 H5A 3.4722 no 3_646
C7 H10 3.5167 no 3_756
C7 H15A 3.3179 no 1_655
C7 H15B 3.4985 no 1_655
C7 H19B 2.8948 no 3_646
C8 H5A 3.1886 no 3_646
C8 H6A 3.5799 no 3_646
C8 H15B 3.3664 no 1_655
C8 H19B 3.2081 no 3_646
C8 H22A 3.5463 no 1_655
C9 H5A 3.3939 no 3_646
C9 H6A 3.5008 no 3_646
C9 H14 3.3721 no 1_655
C9 H18B 3.5029 no 3_646
C9 H19B 3.0660 no 3_646
C9 H22A 3.3743 no 1_655
C9 H22B 3.5160 no 1_655
C10 H6A 3.2019 no 3_646
C10 H6B 3.3185 no 3_646
C10 H18A 3.2080 no 1_645
C10 H22A 3.2644 no 1_655
C10 H22B 3.0812 no 1_655
C11 H5A 3.5880 no 1_545
C11 H6A 2.9868 no 3_646
C11 H6B 3.5730 no 3_646
C11 H18A 3.2040 no 1_645
C11 H19A 3.3163 no 1_545
C11 H21C 3.3546 no 2_546
C11 H22A 3.2636 no 1_655
C11 H22B 3.4401 no 1_655
C12 H6A 3.1037 no 3_646
C12 H19A 3.3643 no 1_545
C12 H21C 3.3507 no 2_546
C12 H22A 3.3902 no 1_655
C12 H23B 3.5818 no 2_546
C13 H5A 3.5999 no 3_646
C13 H6A 3.3806 no 3_646
C13 H22A 3.5518 no 1_655
C17 H20A 3.2380 no 2_456
C17 H23C 3.4688 no 1_565
C18 H5B 3.4973 no 1_455
C18 H9 3.4169 no 3_656
C18 H10 3.4564 no 1_465
C18 H11 3.5538 no 1_465
C18 H22B 3.3602 no 1_565
C18 H23C 3.5754 no 1_565
C19 H9 3.3541 no 3_656
C19 H11 3.4340 no 1_565
C19 H22B 3.3908 no 1_565
C20 H17A 3.5971 no 2_556
C20 H17B 3.5227 no 2_556
C20 H21A 3.4875 no 2_556
C20 H23C 3.0498 no 2_546
C21 H3 3.0636 no 2_456
C21 H12 3.5701 no 2_446
C21 H20A 3.5673 no 2_456
C21 H23A 3.0501 no 2_446
C21 H23C 3.5281 no 2_546
C22 H18A 3.3314 no 1_545
C23 H17A 3.2489 no 1_545
C23 H18A 3.3775 no 1_545
C23 H20B 3.0201 no 2_446
C23 H21B 3.5581 no 2_546
H3 C21 3.0636 no 2_556
H3 H20A 3.4414 no 2_556
H3 H21A 2.4706 no 2_556
H3 H21C 2.8450 no 2_556
H5A C6 3.4067 no 3_656
H5A C7 3.4722 no 3_656
H5A C8 3.1886 no 3_656
H5A C9 3.3939 no 3_656
H5A C11 3.5880 no 1_565
H5A C13 3.5999 no 3_656
H5A H6A 3.2909 no 3_656
H5A H6B 2.9301 no 3_656
H5A H11 3.0108 no 1_565
H5B C18 3.4973 no 1_655
H5B H11 2.7945 no 1_565
H5B H17B 3.3849 no 1_655
H5B H18A 3.4098 no 1_655
H5B H18B 2.8287 no 1_655
H6A C8 3.5799 no 3_656
H6A C9 3.5008 no 3_656
H6A C10 3.2019 no 3_656
H6A C11 2.9868 no 3_656
H6A C12 3.1037 no 3_656
H6A C13 3.3806 no 3_656
H6A H5A 3.2909 no 3_646
H6A H11 3.3260 no 3_656
H6A H12 3.5272 no 3_656
H6A H14 3.4253 no 3_656
H6A H19A 3.5829 no 3_646
H6A H19B 2.8027 no 3_646
H6B C10 3.3185 no 3_656
H6B C11 3.5730 no 3_656
H6B H5A 2.9301 no 3_646
H6B H10 3.3499 no 3_656
H6B H19B 3.4248 no 3_646
H9 O7 3.1090 no 3_746
H9 C18 3.4169 no 3_646
H9 C19 3.3541 no 3_646
H9 H10 3.4089 no 3_756
H9 H14 3.1176 no 1_655
H9 H15A 3.5673 no 1_655
H9 H18B 2.7630 no 3_646
H9 H19B 2.7234 no 3_646
H10 O7 2.4799 no 3_746
H10 C7 3.5167 no 3_746
H10 C18 3.4564 no 1_645
H10 H6B 3.3499 no 3_646
H10 H9 3.4089 no 3_746
H10 H15A 3.5913 no 3_646
H10 H18A 2.7623 no 1_645
H10 H18B 3.4187 no 1_645
H10 H19B 3.3969 no 1_645
H10 H22B 3.0739 no 1_655
H11 C5 3.2798 no 1_545
H11 C18 3.5538 no 1_645
H11 C19 3.4340 no 1_545
H11 H5A 3.0108 no 1_545
H11 H5B 2.7945 no 1_545
H11 H6A 3.3260 no 3_646
H11 H18A 2.7432 no 1_645
H11 H18B 3.5247 no 1_645
H11 H19A 2.7850 no 1_545
H11 H19B 3.4469 no 1_545
H11 H21C 2.8276 no 2_546
H12 C21 3.5701 no 2_546
H12 H6A 3.5272 no 3_646
H12 H19A 2.9020 no 1_545
H12 H21B 3.5137 no 2_546
H12 H21C 2.8082 no 2_546
H12 H23B 3.0941 no 2_546
H14 C9 3.3721 no 1_455
H14 H6A 3.4253 no 3_646
H14 H9 3.1176 no 1_455
H15A O2 3.5083 no 1_455
H15A O7 2.5221 no 1_455
H15A C7 3.3179 no 1_455
H15A H9 3.5673 no 1_455
H15A H10 3.5913 no 3_656
H15B O2 2.6154 no 1_455
H15B O7 3.2351 no 1_455
H15B C7 3.4985 no 1_455
H15B C8 3.3664 no 1_455
H17A C20 3.5971 no 2_456
H17A C23 3.2489 no 1_565
H17A H20A 2.9267 no 2_456
H17A H20B 3.3292 no 2_456
H17A H21A 3.0477 no 2_556
H17A H23A 2.8704 no 1_565
H17A H23C 2.7573 no 1_565
H17B O2 2.6496 no 1_455
H17B C20 3.5227 no 2_456
H17B H5B 3.3849 no 1_455
H17B H20A 2.6265 no 2_456
H18A C10 3.2080 no 1_465
H18A C11 3.2040 no 1_465
H18A C22 3.3314 no 1_565
H18A C23 3.3775 no 1_565
H18A H5B 3.4098 no 1_455
H18A H10 2.7623 no 1_465
H18A H11 2.7432 no 1_465
H18A H22B 2.5997 no 1_565
H18A H23A 3.4133 no 1_565
H18A H23C 2.9067 no 1_565
H18B O7 2.8348 no 1_455
H18B C9 3.5029 no 3_656
H18B H5B 2.8287 no 1_455
H18B H9 2.7630 no 3_656
H18B H10 3.4187 no 1_465
H18B H11 3.5247 no 1_465
H19A C11 3.3163 no 1_565
H19A C12 3.3643 no 1_565
H19A H6A 3.5829 no 3_656
H19A H11 2.7850 no 1_565
H19A H12 2.9020 no 1_565
H19A H21A 3.4180 no 2_556
H19A H21C 3.1189 no 2_556
H19A H22B 2.9235 no 1_565
H19A H23A 3.1482 no 1_565
H19B O7 3.1145 no 3_656
H19B C6 3.2426 no 3_656
H19B C7 2.8948 no 3_656
H19B C8 3.2081 no 3_656
H19B C9 3.0660 no 3_656
H19B H6A 2.8027 no 3_656
H19B H6B 3.4248 no 3_656
H19B H9 2.7234 no 3_656
H19B H10 3.3969 no 1_465
H19B H11 3.4469 no 1_565
H19B H22B 3.3978 no 1_565
H20A C17 3.2380 no 2_556
H20A C21 3.5673 no 2_556
H20A H3 3.4414 no 2_456
H20A H17A 2.9267 no 2_556
H20A H17B 2.6265 no 2_556
H20A H21A 2.6016 no 2_556
H20A H23C 3.1642 no 2_546
H20B C23 3.0201 no 2_546
H20B H17A 3.3292 no 2_556
H20B H23A 3.4044 no 2_546
H20B H23B 3.0461 no 2_546
H20B H23C 2.2498 no 2_546
H21A O2 3.4368 no 1_455
H21A C3 3.4105 no 2_456
H21A C20 3.4875 no 2_456
H21A H3 2.4706 no 2_456
H21A H17A 3.0477 no 2_456
H21A H19A 3.4180 no 2_456
H21A H20A 2.6016 no 2_456
H21A H23A 2.9148 no 2_446
H21B O2 3.4942 no 1_455
H21B C23 3.5581 no 2_446
H21B H12 3.5137 no 2_446
H21B H23A 2.6608 no 2_446
H21C C11 3.3546 no 2_446
H21C C12 3.3507 no 2_446
H21C H3 2.8450 no 2_456
H21C H11 2.8276 no 2_446
H21C H12 2.8082 no 2_446
H21C H19A 3.1189 no 2_456
H21C H23A 3.0679 no 2_446
H21C H23C 3.1234 no 2_546
H22A C8 3.5463 no 1_455
H22A C9 3.3743 no 1_455
H22A C10 3.2644 no 1_455
H22A C11 3.2636 no 1_455
H22A C12 3.3902 no 1_455
H22A C13 3.5518 no 1_455
H22B C9 3.5160 no 1_455
H22B C10 3.0812 no 1_455
H22B C11 3.4401 no 1_455
H22B C18 3.3602 no 1_545
H22B C19 3.3908 no 1_545
H22B H10 3.0739 no 1_455
H22B H18A 2.5997 no 1_545
H22B H19A 2.9235 no 1_545
H22B H19B 3.3978 no 1_545
H23A C21 3.0501 no 2_546
H23A H17A 2.8704 no 1_545
H23A H18A 3.4133 no 1_545
H23A H19A 3.1482 no 1_545
H23A H20B 3.4044 no 2_446
H23A H21A 2.9148 no 2_546
H23A H21B 2.6608 no 2_546
H23A H21C 3.0679 no 2_546
H23A H23B 3.5087 no 2_546
H23B O14 3.2714 no 2_446
H23B C12 3.5818 no 2_446
H23B H12 3.0941 no 2_446
H23B H20B 3.0461 no 2_446
H23B H23A 3.5087 no 2_446
H23C O14 3.5805 no 2_446
H23C C17 3.4688 no 1_545
H23C C18 3.5754 no 1_545
H23C C20 3.0498 no 2_446
H23C C21 3.5281 no 2_446
H23C H17A 2.7573 no 1_545
H23C H18A 2.9067 no 1_545
H23C H20A 3.1642 no 2_446
H23C H20B 2.2498 no 2_446
H23C H21C 3.1234 no 2_446

loop_
_geom_torsion_atom_site_label_1
_geom_torsion_atom_site_label_2
_geom_torsion_atom_site_label_3
_geom_torsion_atom_site_label_4
_geom_torsion
_geom_torsion_publ_flag
C14 O14 C22 C23 179.07(19) no
C22 O14 C14 N1 151.0(2) no
C22 O14 C14 C15 -84.6(3) no
C2 N1 C13 C8 51.8(3) no
C2 N1 C13 C12 -128.0(3) no
C13 N1 C2 O2 14.5(4) no
C13 N1 C2 C3 -158.84(19) no
C2 N1 C14 O14 96.4(3) no
C2 N1 C14 C15 -27.4(3) no
C14 N1 C2 O2 -158.1(2) no
C14 N1 C2 C3 28.6(3) no
C13 N1 C14 O14 -76.2(3) no
C13 N1 C14 C15 160.08(19) no
C14 N1 C13 C8 -135.3(3) no
C14 N1 C13 C12 44.9(3) no
C3 N4 C5 C6 -87.1(3) no
C5 N4 C3 C2 37.6(3) no
C5 N4 C3 C16 160.8(2) no
C3 N4 C19 C18 66.1(3) no
C19 N4 C3 C2 170.64(19) no
C19 N4 C3 C16 -66.2(3) no
C5 N4 C19 C18 -160.2(2) no
C19 N4 C5 C6 142.4(3) no
O2 C2 C3 N4 -95.6(3) no
O2 C2 C3 C16 142.7(3) no
N1 C2 C3 N4 77.7(3) no
N1 C2 C3 C16 -44.0(3) no
N4 C3 C16 C15 -64.3(3) no
N4 C3 C16 C17 55.2(3) no
N4 C3 C16 C20 173.58(18) no
C2 C3 C16 C15 56.7(3) no
C2 C3 C16 C17 176.17(18) no
C2 C3 C16 C20 -65.4(3) no
N4 C5 C6 C7 114.9(3) no
C5 C6 C7 O7 67.2(4) no
C5 C6 C7 C8 -118.2(3) no
O7 C7 C8 C9 36.7(4) no
O7 C7 C8 C13 -144.0(3) no
C6 C7 C8 C9 -137.9(3) no
C6 C7 C8 C13 41.4(4) no
C7 C8 C9 C10 177.2(3) no
C7 C8 C13 N1 0.6(4) no
C7 C8 C13 C12 -179.6(3) no
C9 C8 C13 N1 179.9(3) no
C9 C8 C13 C12 -0.3(4) no
C13 C8 C9 C10 -2.1(4) no
C8 C9 C10 C11 2.4(5) no
C9 C10 C11 C12 -0.2(5) no
C10 C11 C12 C13 -2.2(5) no
C11 C12 C13 N1 -177.8(3) no
C11 C12 C13 C8 2.4(4) no
O14 C14 C15 C16 -77.8(3) no
N1 C14 C15 C16 42.8(3) no
C14 C15 C16 C3 -57.5(3) no
C14 C15 C16 C17 -175.94(19) no
C14 C15 C16 C20 60.7(3) no
C3 C16 C17 C18 -47.4(3) no
C3 C16 C20 C21 175.8(2) no
C15 C16 C17 C18 69.1(3) no
C15 C16 C20 C21 58.6(3) no
C17 C16 C20 C21 -65.7(3) no
C20 C16 C17 C18 -164.9(2) no
C16 C17 C18 C19 48.4(3) no
C17 C18 C19 N4 -56.2(3) no
